data_7716136
loop_
_publ_author_name
'Kuppusamy, Senthil Kumar'
'Mizuno, Asato'
'K&#xe4;mmerer, Lea'
'Salamon, Soma'
'Heinrich, Beno&#xee;t'
'Bailly, Corinne'
'&#x160;alitro&#x161;, Ivan'
'Wende, Heiko'
'Ruben, Mario'

_publ_section_title
;
 Lattice solvent- and substituent-dependent spin-crossover in isomeric
 iron(II) complexes.
;
_journal_issue 26
_journal_name_full 'Dalton transactions (Cambridge, England : 2003)'
_journal_page_first 10851
_journal_page_last 10865
_journal_paper_doi 10.1039/d4dt00429a
_journal_volume 53
_journal_year 2024
_chemical_formula_moiety 'C28 H26 Fe N10 O4, 2(Cl O4), C2 H3 N'
_chemical_formula_sum 'C30 H29 Cl2 Fe N11 O12'
_chemical_formula_weight 862.39
_space_group_crystal_system monoclinic
_space_group_IT_number 14
_space_group_name_Hall '-P 2ybc'
_space_group_name_H-M_alt 'P 1 21/c 1'
_atom_sites_solution_hydrogens geom
_atom_sites_solution_primary direct
_atom_sites_solution_secondary difmap
_audit_creation_method SHELXL-2014/7
_audit_update_record
;
2019-09-12 deposited with the CCDC.	2024-05-15 downloaded from the CCDC.
;
_cell_angle_alpha 90
_cell_angle_beta 91.076(4)
_cell_angle_gamma 90
_cell_formula_units_Z 4
_cell_length_a 11.1197(8)
_cell_length_b 22.2405(14)
_cell_length_c 14.4958(9)
_cell_measurement_reflns_used 9434
_cell_measurement_temperature 173(2)
_cell_measurement_theta_max 26.60
_cell_measurement_theta_min 2.31
_cell_volume 3584.3(4)
_computing_cell_refinement 'Bruker SAINT'
_computing_data_collection 'Bruker APEX3'
_computing_data_reduction 'Bruker SAINT'
_computing_molecular_graphics 'Mercury (Macrae et al., 2008)'
_computing_publication_material 'SHELXL-2014/7 (Sheldrick 2014)'
_computing_structure_refinement 'SHELXL-2014/7 (Sheldrick, 2014)'
_computing_structure_solution 'SHELXT 2014/5 (Sheldrick, 2014)'
_diffrn_ambient_temperature 173(2)
_diffrn_measured_fraction_theta_full 1.000
_diffrn_measured_fraction_theta_max 0.999
_diffrn_measurement_device_type 'Bruker APEX-II CCD'
_diffrn_measurement_method '\f and \w scans'
_diffrn_radiation_monochromator triumph
_diffrn_radiation_type MoK\a
_diffrn_radiation_wavelength 0.71073
_diffrn_reflns_av_R_equivalents 0.1121
_diffrn_reflns_av_unetI/netI 0.0790
_diffrn_reflns_Laue_measured_fraction_full 1.000
_diffrn_reflns_Laue_measured_fraction_max 0.999
_diffrn_reflns_limit_h_max 14
_diffrn_reflns_limit_h_min -14
_diffrn_reflns_limit_k_max 28
_diffrn_reflns_limit_k_min -29
_diffrn_reflns_limit_l_max 19
_diffrn_reflns_limit_l_min -19
_diffrn_reflns_number 53445
_diffrn_reflns_point_group_measured_fraction_full 1.000
_diffrn_reflns_point_group_measured_fraction_max 0.999
_diffrn_reflns_theta_full 25.242
_diffrn_reflns_theta_max 27.942
_diffrn_reflns_theta_min 1.677
_diffrn_source 'sealed tube'
_exptl_absorpt_coefficient_mu 0.649
_exptl_absorpt_correction_T_max 0.7456
_exptl_absorpt_correction_T_min 0.6649
_exptl_absorpt_correction_type multi-scan
_exptl_absorpt_process_details sadabs
_exptl_crystal_colour red
_exptl_crystal_density_diffrn 1.598
_exptl_crystal_description block
_exptl_crystal_F_000 1768
_exptl_crystal_size_max 0.140
_exptl_crystal_size_mid 0.120
_exptl_crystal_size_min 0.100
_refine_diff_density_max 1.103
_refine_diff_density_min -0.605
_refine_diff_density_rms 0.103
_refine_ls_extinction_method none
_refine_ls_goodness_of_fit_ref 1.023
_refine_ls_hydrogen_treatment constr
_refine_ls_matrix_type full
_refine_ls_number_parameters 508
_refine_ls_number_reflns 8594
_refine_ls_number_restraints 0
_refine_ls_restrained_S_all 1.023
_refine_ls_R_factor_all 0.1255
_refine_ls_R_factor_gt 0.0629
_refine_ls_shift/su_max 0.000
_refine_ls_shift/su_mean 0.000
_refine_ls_structure_factor_coef Fsqd
_refine_ls_weighting_details 'w=1/[\s^2^(Fo^2^)+(0.0812P)^2^+5.3123P] where P=(Fo^2^+2Fc^2^)/3'
_refine_ls_weighting_scheme calc
_refine_ls_wR_factor_gt 0.1510
_refine_ls_wR_factor_ref 0.1845
_reflns_Friedel_coverage 0.000
_reflns_number_gt 5004
_reflns_number_total 8594
_reflns_threshold_expression 'I > 2\s(I)'
_cod_data_source_file d4dt00429a2.cif
_cod_data_source_block mrskk190819_02
_cod_depositor_comments 'Adding full bibliography for 7716135--7716142.cif.'
_cod_original_sg_symbol_H-M 'P 21/c'
_cod_database_code 7716136
_shelx_shelxl_version_number 2014/7
_shelx_space_group_comment
;
The symmetry employed for this shelxl refinement is uniquely defined
by the following loop, which should always be used as a source of
symmetry information in preference to the above space-group names.
They are only intended as comments.
;
_shelx_estimated_absorpt_t_min 0.915
_shelx_estimated_absorpt_t_max 0.938

loop_
_space_group_symop_operation_xyz
'x, y, z'
'-x, y+1/2, -z+1/2'
'-x, -y, -z'
'x, -y-1/2, z-1/2'

loop_
_atom_site_label
_atom_site_type_symbol
_atom_site_fract_x
_atom_site_fract_y
_atom_site_fract_z
_atom_site_U_iso_or_equiv
_atom_site_adp_type
_atom_site_occupancy
_atom_site_site_symmetry_order
_atom_site_calc_flag
_atom_site_refinement_flags_posn
_atom_site_refinement_flags_adp
_atom_site_refinement_flags_occupancy
_atom_site_disorder_assembly
_atom_site_disorder_group
C1 C 0.5890(4) 0.19243(19) 0.7961(3) 0.0347(10) Uani 1 1 d . . . . .
H1 H 0.5345 0.1619 0.8139 0.042 Uiso 1 1 calc R U . . .
C2 C 0.7055(4) 0.1996(2) 0.8336(3) 0.0371(10) Uani 1 1 d . . . . .
H2 H 0.7435 0.1756 0.8798 0.045 Uiso 1 1 calc R U . . .
C3 C 0.7528(4) 0.24831(19) 0.7898(3) 0.0342(10) Uani 1 1 d . . . . .
H3 H 0.8308 0.2648 0.7998 0.041 Uiso 1 1 calc R U . . .
C4 C 0.6666(4) 0.31640(17) 0.6646(3) 0.0260(8) Uani 1 1 d . . . . .
C5 C 0.7585(4) 0.35585(18) 0.6476(3) 0.0290(9) Uani 1 1 d . . . . .
H5 H 0.8317 0.3540 0.6823 0.035 Uiso 1 1 calc R U . . .
C6 C 0.7418(4) 0.39847(18) 0.5786(3) 0.0288(9) Uani 1 1 d . . . . .
C7 C 0.6318(4) 0.40172(18) 0.5306(3) 0.0290(9) Uani 1 1 d . . . . .
H7 H 0.6178 0.4308 0.4837 0.035 Uiso 1 1 calc R U . . .
C8 C 0.5444(4) 0.36069(18) 0.5544(3) 0.0277(9) Uani 1 1 d . . . . .
C9 C 0.3624(4) 0.3927(2) 0.4566(3) 0.0356(10) Uani 1 1 d . . . . .
H9 H 0.3895 0.4286 0.4282 0.043 Uiso 1 1 calc R U . . .
C10 C 0.2516(4) 0.3674(2) 0.4465(3) 0.0398(11) Uani 1 1 d . . . . .
H10 H 0.1864 0.3819 0.4095 0.048 Uiso 1 1 calc R U . . .
C11 C 0.2529(4) 0.3153(2) 0.5018(3) 0.0342(10) Uani 1 1 d . . . . .
H11 H 0.1866 0.2887 0.5080 0.041 Uiso 1 1 calc R U . . .
C12 C 0.8463(4) 0.4391(2) 0.5570(3) 0.0353(10) Uani 1 1 d . . . . .
H12A H 0.8794 0.4561 0.6153 0.042 Uiso 1 1 calc R U . . .
H12B H 0.9105 0.4150 0.5283 0.042 Uiso 1 1 calc R U . . .
C13 C 0.8355(5) 0.4813(2) 0.4056(3) 0.0426(12) Uani 1 1 d . . . . .
C14 C 0.8005(5) 0.5359(2) 0.3524(3) 0.0481(13) Uani 1 1 d . . . . .
H14A H 0.8336 0.5335 0.2903 0.072 Uiso 1 1 calc R U . . .
H14B H 0.8323 0.5717 0.3839 0.072 Uiso 1 1 calc R U . . .
H14C H 0.7126 0.5385 0.3480 0.072 Uiso 1 1 calc R U . . .
C15 C 0.5840(4) 0.1907(2) 0.4885(3) 0.0348(10) Uani 1 1 d . . . . .
H15 H 0.6464 0.2184 0.4755 0.042 Uiso 1 1 calc R U . . .
C16 C 0.5706(4) 0.1346(2) 0.4465(3) 0.0348(10) Uani 1 1 d . . . . .
H16 H 0.6207 0.1177 0.4009 0.042 Uiso 1 1 calc R U . . .
C17 C 0.4709(4) 0.10869(19) 0.4839(3) 0.0309(9) Uani 1 1 d . . . . .
H17 H 0.4384 0.0702 0.4695 0.037 Uiso 1 1 calc R U . . .
C18 C 0.3283(4) 0.14729(17) 0.6044(3) 0.0248(8) Uani 1 1 d . . . . .
C19 C 0.2468(4) 0.10095(17) 0.6121(3) 0.0279(9) Uani 1 1 d . . . . .
H19 H 0.2525 0.0656 0.5756 0.033 Uiso 1 1 calc R U . . .
C20 C 0.1553(4) 0.10819(19) 0.6760(3) 0.0298(9) Uani 1 1 d . . . . .
C21 C 0.1467(4) 0.16126(18) 0.7272(3) 0.0290(9) Uani 1 1 d . . . . .
H21 H 0.0831 0.1674 0.7691 0.035 Uiso 1 1 calc R U . . .
C22 C 0.2334(4) 0.20406(18) 0.7146(3) 0.0276(9) Uani 1 1 d . . . . .
C23 C 0.1736(4) 0.2867(2) 0.8250(3) 0.0326(10) Uani 1 1 d . . . . .
H23 H 0.1036 0.2705 0.8522 0.039 Uiso 1 1 calc R U . . .
C24 C 0.2248(4) 0.3414(2) 0.8435(3) 0.0371(11) Uani 1 1 d . . . . .
H24 H 0.1977 0.3706 0.8861 0.044 Uiso 1 1 calc R U . . .
C25 C 0.3249(4) 0.34550(18) 0.7871(3) 0.0327(10) Uani 1 1 d . . . . .
H25 H 0.3773 0.3792 0.7856 0.039 Uiso 1 1 calc R U . . .
C26 C 0.0667(4) 0.0588(2) 0.6946(3) 0.0402(11) Uani 1 1 d . . . . .
H26A H 0.0839 0.0409 0.7559 0.048 Uiso 1 1 calc R U . . .
H26B H -0.0159 0.0754 0.6947 0.048 Uiso 1 1 calc R U . . .
C27 C 0.0630(4) -0.0442(2) 0.6515(3) 0.0371(10) Uani 1 1 d . . . . .
C28 C 0.0764(6) -0.0861(2) 0.5715(4) 0.0539(14) Uani 1 1 d . . . . .
H28A H 0.0637 -0.1276 0.5921 0.081 Uiso 1 1 calc R U . . .
H28B H 0.1575 -0.0822 0.5469 0.081 Uiso 1 1 calc R U . . .
H28C H 0.0169 -0.0760 0.5233 0.081 Uiso 1 1 calc R U . . .
C29 C 0.2576(4) 0.5312(2) 0.8824(3) 0.0367(10) Uani 1 1 d . . . . .
C30 C 0.2771(5) 0.5894(2) 0.8394(4) 0.0469(12) Uani 1 1 d . . . . .
H30A H 0.2510 0.5877 0.7745 0.070 Uiso 1 1 calc R U . . .
H30B H 0.3628 0.5996 0.8433 0.070 Uiso 1 1 calc R U . . .
H30C H 0.2305 0.6201 0.8715 0.070 Uiso 1 1 calc R U . . .
N1 N 0.5650(3) 0.23400(15) 0.7323(2) 0.0285(7) Uani 1 1 d . . . . .
N2 N 0.6678(3) 0.26865(14) 0.7294(2) 0.0273(7) Uani 1 1 d . . . . .
N3 N 0.5603(3) 0.31873(14) 0.6196(2) 0.0250(7) Uani 1 1 d . . . . .
N4 N 0.4276(3) 0.35660(15) 0.5155(2) 0.0288(8) Uani 1 1 d . . . . .
N5 N 0.3589(3) 0.30814(15) 0.5439(2) 0.0281(8) Uani 1 1 d . . . . .
N6 N 0.4983(3) 0.20019(15) 0.5491(2) 0.0285(8) Uani 1 1 d . . . . .
N7 N 0.4276(3) 0.14867(15) 0.5455(2) 0.0267(7) Uani 1 1 d . . . . .
N8 N 0.3233(3) 0.19796(14) 0.6546(2) 0.0256(7) Uani 1 1 d . . . . .
N9 N 0.2426(3) 0.25985(15) 0.7599(2) 0.0274(7) Uani 1 1 d . . . . .
N10 N 0.3379(3) 0.29653(15) 0.7359(2) 0.0295(8) Uani 1 1 d . . . . .
N11 N 0.2406(4) 0.48598(19) 0.9154(3) 0.0507(11) Uani 1 1 d . . . . .
O1 O 0.8132(3) 0.48754(14) 0.4961(2) 0.0384(7) Uani 1 1 d . . . . .
O2 O 0.8729(5) 0.43527(19) 0.3740(3) 0.0766(14) Uani 1 1 d . . . . .
O3 O 0.0751(3) 0.01348(13) 0.6248(2) 0.0377(7) Uani 1 1 d . . . . .
O4 O 0.0444(3) -0.05871(15) 0.7297(2) 0.0456(8) Uani 1 1 d . . . . .
O5 O 0.9952(4) 0.27695(19) 0.6319(3) 0.0694(13) Uani 1 1 d . . . . .
O6 O 0.9421(5) 0.2887(3) 0.4767(4) 0.1078(19) Uani 1 1 d . . . . .
O7 O 1.0482(3) 0.20459(15) 0.5235(2) 0.0433(8) Uani 1 1 d . . . . .
O8 O 0.8469(4) 0.2179(3) 0.5635(5) 0.117(2) Uani 1 1 d . . . . .
O9 O 0.6801(3) 0.51009(17) 0.7139(3) 0.0537(9) Uani 1 1 d . . . . .
O10 O 0.4768(5) 0.5326(3) 0.6855(4) 0.113(2) Uani 1 1 d . . . . .
O11 O 0.5311(5) 0.43822(19) 0.7345(4) 0.0889(16) Uani 1 1 d . . . . .
O12 O 0.5418(4) 0.5154(3) 0.8378(3) 0.0890(16) Uani 1 1 d . . . . .
Cl1 Cl 0.95638(10) 0.24509(5) 0.55095(9) 0.0425(3) Uani 1 1 d . . . . .
Cl2 Cl 0.55834(10) 0.50025(5) 0.74223(8) 0.0371(3) Uani 1 1 d . . . . .
Fe1 Fe 0.44019(5) 0.25951(3) 0.64008(4) 0.02573(16) Uani 1 1 d . . . . .

loop_
_atom_site_aniso_label
_atom_site_aniso_U_11
_atom_site_aniso_U_22
_atom_site_aniso_U_33
_atom_site_aniso_U_23
_atom_site_aniso_U_13
_atom_site_aniso_U_12
C1 0.052(3) 0.026(2) 0.026(2) 0.0019(17) 0.005(2) 0.000(2)
C2 0.046(3) 0.032(2) 0.034(2) 0.0043(19) -0.002(2) 0.008(2)
C3 0.035(2) 0.038(2) 0.030(2) -0.0022(18) -0.0030(18) 0.0056(19)
C4 0.028(2) 0.026(2) 0.0240(19) -0.0031(16) 0.0016(16) 0.0031(16)
C5 0.026(2) 0.029(2) 0.032(2) -0.0050(17) 0.0009(17) -0.0014(17)
C6 0.035(2) 0.024(2) 0.028(2) -0.0052(16) 0.0062(17) -0.0035(17)
C7 0.037(2) 0.025(2) 0.025(2) -0.0008(16) 0.0018(17) -0.0018(17)
C8 0.032(2) 0.025(2) 0.027(2) -0.0052(16) 0.0029(17) -0.0009(17)
C9 0.047(3) 0.035(2) 0.024(2) 0.0050(18) -0.0062(19) -0.001(2)
C10 0.044(3) 0.043(3) 0.032(2) 0.001(2) -0.010(2) -0.002(2)
C11 0.031(2) 0.040(2) 0.032(2) -0.0039(19) -0.0022(18) -0.0037(19)
C12 0.038(3) 0.035(2) 0.033(2) 0.0006(19) -0.0010(19) -0.010(2)
C13 0.058(3) 0.037(3) 0.033(2) 0.000(2) 0.013(2) -0.013(2)
C14 0.056(3) 0.053(3) 0.036(3) 0.005(2) 0.008(2) -0.011(3)
C15 0.034(2) 0.040(2) 0.031(2) 0.0003(19) 0.0071(19) -0.004(2)
C16 0.035(3) 0.039(2) 0.031(2) -0.0067(19) 0.0030(19) 0.000(2)
C17 0.033(2) 0.027(2) 0.032(2) -0.0078(17) 0.0009(18) 0.0011(18)
C18 0.027(2) 0.0227(19) 0.0244(19) 0.0037(15) -0.0009(16) 0.0004(16)
C19 0.036(2) 0.0199(19) 0.028(2) 0.0001(16) -0.0029(17) -0.0002(17)
C20 0.031(2) 0.030(2) 0.029(2) 0.0038(17) -0.0044(17) -0.0012(18)
C21 0.027(2) 0.033(2) 0.027(2) 0.0025(17) 0.0009(17) -0.0015(18)
C22 0.032(2) 0.027(2) 0.024(2) 0.0018(16) -0.0020(17) 0.0015(17)
C23 0.033(2) 0.037(2) 0.028(2) -0.0032(18) 0.0045(18) 0.0035(19)
C24 0.044(3) 0.035(2) 0.033(2) -0.0104(19) 0.002(2) 0.004(2)
C25 0.045(3) 0.024(2) 0.029(2) -0.0044(17) -0.0030(19) -0.0011(19)
C26 0.038(3) 0.034(2) 0.049(3) -0.004(2) 0.007(2) -0.011(2)
C27 0.032(2) 0.034(2) 0.045(3) 0.006(2) -0.001(2) -0.0084(19)
C28 0.071(4) 0.039(3) 0.051(3) -0.009(2) 0.012(3) -0.014(3)
C29 0.039(3) 0.037(3) 0.034(2) -0.001(2) 0.002(2) 0.004(2)
C30 0.050(3) 0.042(3) 0.049(3) 0.009(2) 0.002(2) -0.009(2)
N1 0.035(2) 0.0246(17) 0.0259(17) -0.0001(14) 0.0057(14) -0.0009(15)
N2 0.0266(18) 0.0243(17) 0.0310(18) -0.0005(14) -0.0013(14) -0.0009(14)
N3 0.0291(18) 0.0219(16) 0.0240(17) -0.0003(13) 0.0015(14) -0.0001(13)
N4 0.0307(19) 0.0270(17) 0.0288(18) 0.0043(14) 0.0011(15) -0.0031(15)
N5 0.032(2) 0.0260(17) 0.0257(17) -0.0002(14) 0.0001(15) -0.0064(14)
N6 0.034(2) 0.0246(17) 0.0268(18) 0.0001(14) -0.0008(15) -0.0052(15)
N7 0.0280(19) 0.0251(17) 0.0271(17) -0.0001(14) 0.0008(14) -0.0043(14)
N8 0.0305(19) 0.0226(16) 0.0238(16) 0.0003(13) 0.0014(14) -0.0008(14)
N9 0.0304(19) 0.0273(17) 0.0247(17) -0.0025(14) 0.0036(14) -0.0009(15)
N10 0.036(2) 0.0267(18) 0.0253(17) 0.0008(14) 0.0011(15) -0.0019(15)
N11 0.061(3) 0.041(2) 0.050(3) 0.006(2) 0.003(2) 0.003(2)
O1 0.048(2) 0.0359(17) 0.0319(16) 0.0005(13) 0.0079(14) -0.0110(15)
O2 0.130(4) 0.055(2) 0.045(2) -0.0007(19) 0.025(2) 0.012(3)
O3 0.049(2) 0.0283(16) 0.0353(17) 0.0012(13) 0.0020(14) -0.0139(14)
O4 0.056(2) 0.0422(19) 0.0386(19) 0.0096(15) -0.0012(16) -0.0106(16)
O5 0.053(2) 0.078(3) 0.077(3) -0.044(2) -0.016(2) 0.022(2)
O6 0.122(5) 0.105(4) 0.096(4) 0.035(3) -0.026(3) 0.039(4)
O7 0.0411(19) 0.0448(19) 0.0443(19) -0.0081(15) 0.0050(15) 0.0070(15)
O8 0.056(3) 0.132(5) 0.165(6) -0.070(4) 0.045(3) -0.041(3)
O9 0.0345(19) 0.063(2) 0.064(2) -0.0127(19) 0.0092(17) -0.0086(17)
O10 0.061(3) 0.159(5) 0.121(4) 0.093(4) 0.015(3) 0.015(3)
O11 0.103(4) 0.055(3) 0.111(4) -0.014(3) 0.051(3) -0.031(3)
O12 0.068(3) 0.135(4) 0.065(3) -0.042(3) 0.018(2) -0.023(3)
Cl1 0.0294(6) 0.0470(7) 0.0509(7) -0.0111(5) -0.0030(5) 0.0016(5)
Cl2 0.0377(6) 0.0321(5) 0.0418(6) -0.0043(5) 0.0053(5) -0.0054(5)
Fe1 0.0304(3) 0.0222(3) 0.0246(3) -0.0001(2) 0.0021(2) -0.0046(2)

loop_
_atom_type_symbol
_atom_type_description
_atom_type_scat_dispersion_real
_atom_type_scat_dispersion_imag
_atom_type_scat_source
C C 0.0033 0.0016 'International Tables Vol C Tables 4.2.6.8 and 6.1.1.4'
H H 0.0000 0.0000 'International Tables Vol C Tables 4.2.6.8 and 6.1.1.4'
N N 0.0061 0.0033 'International Tables Vol C Tables 4.2.6.8 and 6.1.1.4'
O O 0.0106 0.0060 'International Tables Vol C Tables 4.2.6.8 and 6.1.1.4'
Cl Cl 0.1484 0.1585 'International Tables Vol C Tables 4.2.6.8 and 6.1.1.4'
Fe Fe 0.3463 0.8444 'International Tables Vol C Tables 4.2.6.8 and 6.1.1.4'

loop_
_geom_angle_atom_site_label_1
_geom_angle_atom_site_label_2
_geom_angle_atom_site_label_3
_geom_angle
_geom_angle_site_symmetry_1
_geom_angle_site_symmetry_3
_geom_angle_publ_flag
N1 C1 C2 111.2(4) . . ?
N1 C1 H1 124.4 . . ?
C2 C1 H1 124.4 . . ?
C3 C2 C1 105.7(4) . . ?
C3 C2 H2 127.1 . . ?
C1 C2 H2 127.1 . . ?
N2 C3 C2 107.1(4) . . ?
N2 C3 H3 126.4 . . ?
C2 C3 H3 126.4 . . ?
N3 C4 C5 122.8(4) . . ?
N3 C4 N2 110.4(3) . . ?
C5 C4 N2 126.8(4) . . ?
C4 C5 C6 118.4(4) . . ?
C4 C5 H5 120.8 . . ?
C6 C5 H5 120.8 . . ?
C5 C6 C7 119.9(4) . . ?
C5 C6 C12 117.7(4) . . ?
C7 C6 C12 122.4(4) . . ?
C8 C7 C6 117.0(4) . . ?
C8 C7 H7 121.5 . . ?
C6 C7 H7 121.5 . . ?
N3 C8 C7 123.6(4) . . ?
N3 C8 N4 110.3(3) . . ?
C7 C8 N4 126.2(4) . . ?
C10 C9 N4 107.0(4) . . ?
C10 C9 H9 126.5 . . ?
N4 C9 H9 126.5 . . ?
C9 C10 C11 106.2(4) . . ?
C9 C10 H10 126.9 . . ?
C11 C10 H10 126.9 . . ?
N5 C11 C10 111.1(4) . . ?
N5 C11 H11 124.5 . . ?
C10 C11 H11 124.5 . . ?
O1 C12 C6 112.7(4) . . ?
O1 C12 H12A 109.0 . . ?
C6 C12 H12A 109.0 . . ?
O1 C12 H12B 109.0 . . ?
C6 C12 H12B 109.0 . . ?
H12A C12 H12B 107.8 . . ?
O2 C13 O1 122.2(5) . . ?
O2 C13 C14 126.1(5) . . ?
O1 C13 C14 111.7(4) . . ?
C13 C14 H14A 109.5 . . ?
C13 C14 H14B 109.5 . . ?
H14A C14 H14B 109.5 . . ?
C13 C14 H14C 109.5 . . ?
H14A C14 H14C 109.5 . . ?
H14B C14 H14C 109.5 . . ?
N6 C15 C16 111.1(4) . . ?
N6 C15 H15 124.4 . . ?
C16 C15 H15 124.4 . . ?
C17 C16 C15 106.4(4) . . ?
C17 C16 H16 126.8 . . ?
C15 C16 H16 126.8 . . ?
N7 C17 C16 106.6(4) . . ?
N7 C17 H17 126.7 . . ?
C16 C17 H17 126.7 . . ?
N8 C18 C19 123.3(4) . . ?
N8 C18 N7 110.5(3) . . ?
C19 C18 N7 126.2(4) . . ?
C18 C19 C20 117.1(4) . . ?
C18 C19 H19 121.4 . . ?
C20 C19 H19 121.4 . . ?
C19 C20 C21 120.5(4) . . ?
C19 C20 C26 121.5(4) . . ?
C21 C20 C26 118.0(4) . . ?
C22 C21 C20 117.4(4) . . ?
C22 C21 H21 121.3 . . ?
C20 C21 H21 121.3 . . ?
N8 C22 C21 123.4(4) . . ?
N8 C22 N9 110.1(3) . . ?
C21 C22 N9 126.6(4) . . ?
N9 C23 C24 106.7(4) . . ?
N9 C23 H23 126.7 . . ?
C24 C23 H23 126.7 . . ?
C23 C24 C25 106.1(4) . . ?
C23 C24 H24 127.0 . . ?
C25 C24 H24 127.0 . . ?
N10 C25 C24 111.7(4) . . ?
N10 C25 H25 124.2 . . ?
C24 C25 H25 124.2 . . ?
O3 C26 C20 109.6(4) . . ?
O3 C26 H26A 109.7 . . ?
C20 C26 H26A 109.7 . . ?
O3 C26 H26B 109.7 . . ?
C20 C26 H26B 109.7 . . ?
H26A C26 H26B 108.2 . . ?
O4 C27 O3 123.2(4) . . ?
O4 C27 C28 125.8(4) . . ?
O3 C27 C28 111.0(4) . . ?
C27 C28 H28A 109.5 . . ?
C27 C28 H28B 109.5 . . ?
H28A C28 H28B 109.5 . . ?
C27 C28 H28C 109.5 . . ?
H28A C28 H28C 109.5 . . ?
H28B C28 H28C 109.5 . . ?
N11 C29 C30 178.9(6) . . ?
C29 C30 H30A 109.5 . . ?
C29 C30 H30B 109.5 . . ?
H30A C30 H30B 109.5 . . ?
C29 C30 H30C 109.5 . . ?
H30A C30 H30C 109.5 . . ?
H30B C30 H30C 109.5 . . ?
C1 N1 N2 104.7(4) . . ?
C1 N1 Fe1 142.4(3) . . ?
N2 N1 Fe1 112.8(2) . . ?
C3 N2 N1 111.3(3) . . ?
C3 N2 C4 132.5(4) . . ?
N1 N2 C4 116.2(3) . . ?
C8 N3 C4 118.3(4) . . ?
C8 N3 Fe1 120.6(3) . . ?
C4 N3 Fe1 120.8(3) . . ?
C9 N4 N5 110.6(4) . . ?
C9 N4 C8 133.2(4) . . ?
N5 N4 C8 116.1(3) . . ?
C11 N5 N4 105.1(3) . . ?
C11 N5 Fe1 141.5(3) . . ?
N4 N5 Fe1 112.8(3) . . ?
C15 N6 N7 104.9(3) . . ?
C15 N6 Fe1 142.6(3) . . ?
N7 N6 Fe1 112.5(2) . . ?
C17 N7 N6 111.0(3) . . ?
C17 N7 C18 132.6(3) . . ?
N6 N7 C18 116.4(3) . . ?
C18 N8 C22 118.3(3) . . ?
C18 N8 Fe1 120.6(3) . . ?
C22 N8 Fe1 121.1(3) . . ?
C23 N9 N10 111.0(3) . . ?
C23 N9 C22 132.2(4) . . ?
N10 N9 C22 116.8(3) . . ?
C25 N10 N9 104.5(3) . . ?
C25 N10 Fe1 143.1(3) . . ?
N9 N10 Fe1 112.4(2) . . ?
C13 O1 C12 118.1(4) . . ?
C27 O3 C26 117.3(4) . . ?
O8 Cl1 O7 113.6(3) . . ?
O8 Cl1 O5 111.4(3) . . ?
O7 Cl1 O5 109.6(2) . . ?
O8 Cl1 O6 107.8(4) . . ?
O7 Cl1 O6 106.5(3) . . ?
O5 Cl1 O6 107.7(3) . . ?
O10 Cl2 O11 108.4(4) . . ?
O10 Cl2 O9 110.7(3) . . ?
O11 Cl2 O9 109.1(3) . . ?
O10 Cl2 O12 110.4(4) . . ?
O11 Cl2 O12 105.8(3) . . ?
O9 Cl2 O12 112.2(2) . . ?
N8 Fe1 N3 176.75(14) . . ?
N8 Fe1 N5 99.66(14) . . ?
N3 Fe1 N5 79.85(14) . . ?
N8 Fe1 N6 80.00(14) . . ?
N3 Fe1 N6 96.80(14) . . ?
N5 Fe1 N6 92.60(14) . . ?
N8 Fe1 N10 79.62(14) . . ?
N3 Fe1 N10 103.57(14) . . ?
N5 Fe1 N10 90.34(14) . . ?
N6 Fe1 N10 159.62(14) . . ?
N8 Fe1 N1 100.95(14) . . ?
N3 Fe1 N1 79.61(14) . . ?
N5 Fe1 N1 159.39(14) . . ?
N6 Fe1 N1 91.45(14) . . ?
N10 Fe1 N1 92.87(14) . . ?

loop_
_geom_bond_atom_site_label_1
_geom_bond_atom_site_label_2
_geom_bond_distance
_geom_bond_site_symmetry_2
_geom_bond_publ_flag
C1 N1 1.331(5) . ?
C1 C2 1.404(7) . ?
C1 H1 0.9500 . ?
C2 C3 1.366(6) . ?
C2 H2 0.9500 . ?
C3 N2 1.355(5) . ?
C3 H3 0.9500 . ?
C4 N3 1.340(5) . ?
C4 C5 1.373(6) . ?
C4 N2 1.418(5) . ?
C5 C6 1.388(6) . ?
C5 H5 0.9500 . ?
C6 C7 1.397(6) . ?
C6 C12 1.510(6) . ?
C7 C8 1.382(6) . ?
C7 H7 0.9500 . ?
C8 N3 1.337(5) . ?
C8 N4 1.410(5) . ?
C9 C10 1.360(6) . ?
C9 N4 1.369(5) . ?
C9 H9 0.9500 . ?
C10 C11 1.409(6) . ?
C10 H10 0.9500 . ?
C11 N5 1.326(5) . ?
C11 H11 0.9500 . ?
C12 O1 1.436(5) . ?
C12 H12A 0.9900 . ?
C12 H12B 0.9900 . ?
C13 O2 1.198(6) . ?
C13 O1 1.348(5) . ?
C13 C14 1.486(7) . ?
C14 H14A 0.9800 . ?
C14 H14B 0.9800 . ?
C14 H14C 0.9800 . ?
C15 N6 1.325(5) . ?
C15 C16 1.396(6) . ?
C15 H15 0.9500 . ?
C16 C17 1.371(6) . ?
C16 H16 0.9500 . ?
C17 N7 1.355(5) . ?
C17 H17 0.9500 . ?
C18 N8 1.343(5) . ?
C18 C19 1.378(5) . ?
C18 N7 1.408(5) . ?
C19 C20 1.398(6) . ?
C19 H19 0.9500 . ?
C20 C21 1.398(6) . ?
C20 C26 1.504(6) . ?
C21 C22 1.370(6) . ?
C21 H21 0.9500 . ?
C22 N8 1.344(5) . ?
C22 N9 1.407(5) . ?
C23 N9 1.364(5) . ?
C23 C24 1.368(6) . ?
C23 H23 0.9500 . ?
C24 C25 1.396(6) . ?
C24 H24 0.9500 . ?
C25 N10 1.328(5) . ?
C25 H25 0.9500 . ?
C26 O3 1.432(5) . ?
C26 H26A 0.9900 . ?
C26 H26B 0.9900 . ?
C27 O4 1.201(5) . ?
C27 O3 1.347(5) . ?
C27 C28 1.497(7) . ?
C28 H28A 0.9800 . ?
C28 H28B 0.9800 . ?
C28 H28C 0.9800 . ?
C29 N11 1.131(6) . ?
C29 C30 1.456(7) . ?
C30 H30A 0.9800 . ?
C30 H30B 0.9800 . ?
C30 H30C 0.9800 . ?
N1 N2 1.380(5) . ?
N1 Fe1 1.991(4) . ?
N3 Fe1 1.903(3) . ?
N4 N5 1.388(5) . ?
N5 Fe1 1.971(3) . ?
N6 N7 1.390(4) . ?
N6 Fe1 1.982(3) . ?
N8 Fe1 1.902(3) . ?
N9 N10 1.387(5) . ?
N10 Fe1 1.990(3) . ?
O5 Cl1 1.431(4) . ?
O6 Cl1 1.455(5) . ?
O7 Cl1 1.424(3) . ?
O8 Cl1 1.374(5) . ?
O9 Cl2 1.439(4) . ?
O10 Cl2 1.409(5) . ?
O11 Cl2 1.417(4) . ?
O12 Cl2 1.440(4) . ?

loop_
_geom_torsion_atom_site_label_1
_geom_torsion_atom_site_label_2
_geom_torsion_atom_site_label_3
_geom_torsion_atom_site_label_4
_geom_torsion
_geom_torsion_site_symmetry_1
_geom_torsion_site_symmetry_2
_geom_torsion_site_symmetry_3
_geom_torsion_site_symmetry_4
_geom_torsion_publ_flag
N1 C1 C2 C3 0.3(5) . . . . ?
C1 C2 C3 N2 0.0(5) . . . . ?
N3 C4 C5 C6 -2.4(6) . . . . ?
N2 C4 C5 C6 177.6(4) . . . . ?
C4 C5 C6 C7 2.2(6) . . . . ?
C4 C5 C6 C12 -176.5(4) . . . . ?
C5 C6 C7 C8 -0.9(6) . . . . ?
C12 C6 C7 C8 177.7(4) . . . . ?
C6 C7 C8 N3 -0.4(6) . . . . ?
C6 C7 C8 N4 179.3(4) . . . . ?
N4 C9 C10 C11 0.3(5) . . . . ?
C9 C10 C11 N5 -0.3(5) . . . . ?
C5 C6 C12 O1 -170.2(3) . . . . ?
C7 C6 C12 O1 11.2(6) . . . . ?
N6 C15 C16 C17 0.0(5) . . . . ?
C15 C16 C17 N7 0.2(5) . . . . ?
N8 C18 C19 C20 0.0(6) . . . . ?
N7 C18 C19 C20 179.0(4) . . . . ?
C18 C19 C20 C21 1.7(6) . . . . ?
C18 C19 C20 C26 -175.9(4) . . . . ?
C19 C20 C21 C22 -2.5(6) . . . . ?
C26 C20 C21 C22 175.2(4) . . . . ?
C20 C21 C22 N8 1.6(6) . . . . ?
C20 C21 C22 N9 -179.0(4) . . . . ?
N9 C23 C24 C25 0.2(5) . . . . ?
C23 C24 C25 N10 -0.3(5) . . . . ?
C19 C20 C26 O3 -13.1(6) . . . . ?
C21 C20 C26 O3 169.2(4) . . . . ?
C2 C1 N1 N2 -0.4(5) . . . . ?
C2 C1 N1 Fe1 175.7(3) . . . . ?
C2 C3 N2 N1 -0.2(5) . . . . ?
C2 C3 N2 C4 -178.4(4) . . . . ?
C1 N1 N2 C3 0.4(4) . . . . ?
Fe1 N1 N2 C3 -177.0(3) . . . . ?
C1 N1 N2 C4 178.9(3) . . . . ?
Fe1 N1 N2 C4 1.5(4) . . . . ?
N3 C4 N2 C3 179.7(4) . . . . ?
C5 C4 N2 C3 -0.3(7) . . . . ?
N3 C4 N2 N1 1.6(5) . . . . ?
C5 C4 N2 N1 -178.4(4) . . . . ?
C7 C8 N3 C4 0.3(6) . . . . ?
N4 C8 N3 C4 -179.5(3) . . . . ?
C7 C8 N3 Fe1 -174.3(3) . . . . ?
N4 C8 N3 Fe1 6.0(4) . . . . ?
C5 C4 N3 C8 1.2(6) . . . . ?
N2 C4 N3 C8 -178.8(3) . . . . ?
C5 C4 N3 Fe1 175.7(3) . . . . ?
N2 C4 N3 Fe1 -4.3(4) . . . . ?
C10 C9 N4 N5 -0.3(5) . . . . ?
C10 C9 N4 C8 -177.0(4) . . . . ?
N3 C8 N4 C9 170.2(4) . . . . ?
C7 C8 N4 C9 -9.5(7) . . . . ?
N3 C8 N4 N5 -6.3(5) . . . . ?
C7 C8 N4 N5 173.9(4) . . . . ?
C10 C11 N5 N4 0.1(5) . . . . ?
C10 C11 N5 Fe1 170.2(4) . . . . ?
C9 N4 N5 C11 0.1(4) . . . . ?
C8 N4 N5 C11 177.4(3) . . . . ?
C9 N4 N5 Fe1 -173.2(3) . . . . ?
C8 N4 N5 Fe1 4.1(4) . . . . ?
C16 C15 N6 N7 -0.2(5) . . . . ?
C16 C15 N6 Fe1 178.7(4) . . . . ?
C16 C17 N7 N6 -0.3(5) . . . . ?
C16 C17 N7 C18 179.9(4) . . . . ?
C15 N6 N7 C17 0.3(4) . . . . ?
Fe1 N6 N7 C17 -179.0(3) . . . . ?
C15 N6 N7 C18 -179.9(3) . . . . ?
Fe1 N6 N7 C18 0.8(4) . . . . ?
N8 C18 N7 C17 178.9(4) . . . . ?
C19 C18 N7 C17 -0.2(7) . . . . ?
N8 C18 N7 N6 -0.8(5) . . . . ?
C19 C18 N7 N6 -179.9(4) . . . . ?
C19 C18 N8 C22 -0.9(6) . . . . ?
N7 C18 N8 C22 180.0(3) . . . . ?
C19 C18 N8 Fe1 179.6(3) . . . . ?
N7 C18 N8 Fe1 0.4(4) . . . . ?
C21 C22 N8 C18 0.0(6) . . . . ?
N9 C22 N8 C18 -179.5(3) . . . . ?
C21 C22 N8 Fe1 179.6(3) . . . . ?
N9 C22 N8 Fe1 0.1(4) . . . . ?
C24 C23 N9 N10 -0.1(5) . . . . ?
C24 C23 N9 C22 -179.5(4) . . . . ?
N8 C22 N9 C23 179.3(4) . . . . ?
C21 C22 N9 C23 -0.2(7) . . . . ?
N8 C22 N9 N10 -0.1(5) . . . . ?
C21 C22 N9 N10 -179.6(4) . . . . ?
C24 C25 N10 N9 0.2(5) . . . . ?
C24 C25 N10 Fe1 179.2(4) . . . . ?
C23 N9 N10 C25 -0.1(4) . . . . ?
C22 N9 N10 C25 179.4(3) . . . . ?
C23 N9 N10 Fe1 -179.4(3) . . . . ?
C22 N9 N10 Fe1 0.1(4) . . . . ?
O2 C13 O1 C12 6.0(7) . . . . ?
C14 C13 O1 C12 -177.8(4) . . . . ?
C6 C12 O1 C13 -98.1(5) . . . . ?
O4 C27 O3 C26 0.9(7) . . . . ?
C28 C27 O3 C26 -178.8(4) . . . . ?
C20 C26 O3 C27 142.3(4) . . . . ?
